data_2010668
loop_
_publ_author_name
'Abu-Surrah, Adnan S.'
'Debaerdemaeker, Tony'
'Huhn, Wolfgang'
'Rieger, Bernhard'
'Klinga, Martti'
'Repo, Timo'
'Leskel\"a, Markku'

_publ_section_title
;
 An alkyl--palladium(II) complex with a bidentate phosphine ligand:
 [1,3-bis(diphenylphosphino)propane-<i>P</i>,<i>P</i>']dimethylpalladium(II)
 toluene hemisolvate
;
_journal_issue 2
_journal_name_full 'Acta Crystallographica Section C'
_journal_page_first e42
_journal_page_last e43
_journal_paper_doi 10.1107/S0108270100000391
_journal_volume 56
_journal_year 2000
_chemical_formula_iupac '[Pd (C H3)2 (C27 H26 P2)], 0.5C7 H8'
_chemical_formula_sum 'C32.5 H36 P2 Pd'
_chemical_formula_weight 594.95
_chemical_name_systematic
;
Dimethyl[1,3-bis(diphenylphosphino)propane]palladium(II) hemitoluene
;
_space_group_IT_number 14
_symmetry_cell_setting monoclinic
_symmetry_space_group_name_Hall '-P 2yn'
_symmetry_space_group_name_H-M 'P 1 21/n 1'
_audit_creation_method SHELX97
_cell_angle_alpha 90.00
_cell_angle_beta 99.00(2)
_cell_angle_gamma 90.00
_cell_formula_units_Z 4
_cell_length_a 12.260(3)
_cell_length_b 15.025(2)
_cell_length_c 16.347(3)
_cell_measurement_reflns_used 4521
_cell_measurement_temperature 293(2)
_cell_measurement_theta_max 24.10
_cell_measurement_theta_min 2.16
_cell_volume 2974.2(10)
_computing_cell_refinement IDPS
_computing_data_collection 'IDPS (Stoe & Cie, 1997))'
_computing_data_reduction IDPS
_computing_publication_material 'SHELXL97 (Sheldrick, 1997)'
_computing_structure_refinement 'SHELXL97 (Sheldrick, 1997)'
_computing_structure_solution 'XMY93 (Debaermaeker, 1993)'
_diffrn_ambient_temperature 293(2)
_diffrn_detector_area_resol_mean .15
_diffrn_measured_fraction_theta_full .917
_diffrn_measured_fraction_theta_max .917
_diffrn_measurement_device_type 'Stoe-IPDS image-plate'
_diffrn_measurement_method rotation
_diffrn_radiation_monochromator graphite
_diffrn_radiation_source 'fine-focus sealed tube'
_diffrn_radiation_type MoK\a
_diffrn_radiation_wavelength .71073
_diffrn_reflns_av_R_equivalents .034
_diffrn_reflns_av_sigmaI/netI .0213
_diffrn_reflns_limit_h_max 14
_diffrn_reflns_limit_h_min -13
_diffrn_reflns_limit_k_max 16
_diffrn_reflns_limit_k_min -16
_diffrn_reflns_limit_l_max 18
_diffrn_reflns_limit_l_min -18
_diffrn_reflns_number 22466
_diffrn_reflns_theta_full 24.10
_diffrn_reflns_theta_max 24.10
_diffrn_reflns_theta_min 2.16
_diffrn_standards_decay_% <2
_diffrn_standards_number 0
_exptl_absorpt_coefficient_mu .750
_exptl_absorpt_correction_type none
_exptl_crystal_colour colourless
_exptl_crystal_density_diffrn 1.329
_exptl_crystal_density_method 'not measured'
_exptl_crystal_description prism
_exptl_crystal_F_000 1228
_exptl_crystal_size_max .45
_exptl_crystal_size_mid .40
_exptl_crystal_size_min .35
_refine_diff_density_max .28
_refine_diff_density_min -.20
_refine_ls_extinction_method none
_refine_ls_goodness_of_fit_ref 1.036
_refine_ls_hydrogen_treatment constr
_refine_ls_matrix_type full
_refine_ls_number_parameters 355
_refine_ls_number_reflns 4521
_refine_ls_number_restraints 55
_refine_ls_restrained_S_all 1.055
_refine_ls_R_factor_all .030
_refine_ls_R_factor_gt .023
_refine_ls_shift/su_max .002
_refine_ls_shift/su_mean .000
_refine_ls_structure_factor_coef Fsqd
_refine_ls_weighting_details 'w = 1/[\s^2^(Fo^2^)+(0.0393P)^2^+0.2200P] where P = (Fo^2^+2Fc^2^)/3'
_refine_ls_weighting_scheme calc
_refine_ls_wR_factor_ref .062
_reflns_number_gt 3825
_reflns_number_total 4521
_reflns_threshold_expression I>2\s(I)
_cod_data_source_file qb0151.cif
_cod_data_source_block I
_cod_depositor_comments
;
The following automatic conversions were performed:

'_refine_ls_weighting_scheme' value 'calc w =
1/[\s^2^(Fo^2^)+(0.0393P)^2^+0.2200P] where P = (Fo^2^+2Fc^2^)/3' was
changed to 'calc'. New tag '_refine_ls_weighting_details' was
created. The value of the new tag was set to 'w =
1/[\s^2^(Fo^2^)+(0.0393P)^2^+0.2200P] where P = (Fo^2^+2Fc^2^)/3'.

Automatic conversion script
Id: cif_fix_values 3143 2015-03-26 13:38:13Z robertas 
;
_cod_original_sg_symbol_H-M 'P 21/n'
_cod_original_formula_sum 'C32.50 H36 P2 Pd'
_cod_database_code 2010668
_cod_database_fobs_code 2010668

loop_
_symmetry_equiv_pos_as_xyz
'x, y, z'
'-x+1/2, y+1/2, -z+1/2'
'-x, -y, -z'
'x-1/2, -y-1/2, z-1/2'

loop_
_atom_site_label
_atom_site_fract_x
_atom_site_fract_y
_atom_site_fract_z
_atom_site_U_iso_or_equiv
_atom_site_adp_type
_atom_site_calc_flag
_atom_site_refinement_flags
_atom_site_occupancy
_atom_site_disorder_assembly
_atom_site_disorder_group
_atom_site_type_symbol
Pd1 .112737(13) .626486(12) .218962(9) .04119(7) Uani d . 1 . . Pd
P1 .04181(5) .56046(5) .32618(3) .04852(16) Uani d . 1 . . P
P2 .24781(5) .51983(4) .21929(3) .04253(14) Uani d . 1 . . P
C1 .1380(2) .4962(2) .40105(14) .0627(7) Uani d . 1 . . C
H1A .1919 .5375 .4326 .075 Uiso calc R 1 . . H
H1B .0961 .4673 .4409 .075 Uiso calc R 1 . . H
C2 .2003(2) .42523(19) .36082(14) .0582(7) Uani d . 1 . . C
H2A .1470 .3920 .3203 .070 Uiso calc R 1 . . H
H2B .2330 .3826 .4040 .070 Uiso calc R 1 . . H
C3 .29190(19) .46105(18) .31673(14) .0524(6) Uani d . 1 . . C
H3A .3392 .4105 .3056 .063 Uiso calc R 1 . . H
H3B .3382 .5020 .3550 .063 Uiso calc R 1 . . H
C4 .38276(19) .5544(2) .19665(15) .0575(7) Uani d . 1 . . C
C5 .4223(3) .6360(2) .22433(19) .0802(9) Uani d . 1 . . C
H5 .3768 .6747 .2502 .096 Uiso calc R 1 . . H
C6 .5282(3) .6629(4) .2151(3) .1131(15) Uani d U 1 . . C
H6 .5549 .7195 .2352 .136 Uiso calc R 1 . . H
C7 .5926(3) .6092(5) .1780(3) .1263(19) Uani d U 1 . . C
H7 .6650 .6277 .1717 .152 Uiso calc R 1 . . H
C8 .5551(3) .5289(4) .1493(3) .1313(18) Uani d U 1 . . C
H8 .6011 .4914 .1227 .158 Uiso calc R 1 . . H
C9 .4490(3) .5002(3) .1585(2) .0919(11) Uani d . 1 . . C
H9 .4232 .4434 .1384 .110 Uiso calc R 1 . . H
C10 .2057(2) .43200(18) .14431(14) .0510(6) Uani d . 1 . . C
C11 .2171(3) .3432(2) .16084(18) .0748(8) Uani d . 1 . . C
H11 .2500 .3243 .2145 .090 Uiso calc R 1 . . H
C12 .1812(4) .2797(3) .1003(2) .0979(11) Uani d . 1 . . C
H12 .1878 .2181 .1133 .117 Uiso calc R 1 . . H
C13 .1377(4) .3056(3) .0240(2) .1121(14) Uani d U 1 . . C
H13 .1158 .2623 -.0177 .135 Uiso calc R 1 . . H
C14 .1246(5) .3925(3) .0059(2) .1315(18) Uani d U 1 . . C
H14 .0934 .4105 -.0485 .158 Uiso calc R 1 . . H
C15 .1567(3) .4562(2) .06664(18) .0946(12) Uani d U 1 . . C
H15 .1445 .5174 .0539 .113 Uiso calc R 1 . . H
C16 -.0167(2) .63715(19) .39387(15) .0617(7) Uani d . 1 . . C
C17 -.1268(3) .6459(2) .3978(2) .0794(9) Uani d . 1 . . C
H17 -.1791 .6080 .3659 .095 Uiso calc R 1 . . H
C18 -.1622(4) .7116(3) .4495(3) .0995(12) Uani d . 1 . . C
H18 -.2384 .7169 .4534 .119 Uiso calc R 1 . . H
C19 -.0891(5) .7665(3) .4932(2) .1083(14) Uani d . 1 . . C
H19 -.1140 .8108 .5273 .130 Uiso calc R 1 . . H
C20 .0181(5) .7596(3) .4891(3) .1299(17) Uani d . 1 . . C
H20 .0694 .7992 .5198 .156 Uiso calc R 1 . . H
C21 .0542(3) .6949(3) .4403(2) .1053(13) Uani d . 1 . . C
H21 .1311 .6900 .4387 .126 Uiso calc R 1 . . H
C22 -.0661(2) .47956(18) .29188(16) .0570(6) Uani d . 1 . . C
C23 -.0948(2) .4642(2) .20833(18) .0760(9) Uani d . 1 . . C
H23 -.0593 .4967 .1702 .091 Uiso calc R 1 . . H
C24 -.1752(3) .4015(3) .1787(3) .0984(11) Uani d . 1 . . C
H24 -.1939 .3913 .1209 .118 Uiso calc R 1 . . H
C25 -.2265(3) .3553(3) .2329(3) .1001(12) Uani d . 1 . . C
H25 -.2825 .3135 .2129 .120 Uiso calc R 1 . . H
C26 -.1985(3) .3682(2) .3149(3) .0963(12) Uani d . 1 . . C
H26 -.2343 .3347 .3523 .116 Uiso calc R 1 . . H
C27 -.1184(3) .4293(2) .3456(2) .0806(9) Uani d . 1 . . C
H27 -.0990 .4371 .4037 .097 Uiso calc R 1 . . H
C28 .1634(2) .69323(19) .11963(15) .0620(7) Uani d . 1 . . C
H28A .2316 .6663 .1070 .074 Uiso calc R 1 . . H
H28B .1767 .7560 .1341 .074 Uiso calc R 1 . . H
H28C .1057 .6888 .0710 .074 Uiso calc R 1 . . H
C29 -.0101(3) .7237(2) .21083(17) .0710(8) Uani d . 1 . . C
H29A -.0825 .6950 .2074 .085 Uiso calc R 1 . . H
H29B -.0085 .7599 .1612 .085 Uiso calc R 1 . . H
H29C .0029 .7618 .2601 .085 Uiso calc R 1 . . H
C31 -.0360(5) .0013(6) .0321(3) .088(2) Uani d PD .50 A 1 C
C32 .0007(9) .0733(6) -.0073(6) .073(4) Uani d PD .50 A 1 C
H32A -.0164 .1326 .0085 .088 Uiso d PR .50 A 1 H
C33 .0666(6) .0620(5) -.0673(5) .097(2) Uani d PD .50 A 1 C
H33A .0907 .1117 -.0968 .116 Uiso d PR .50 A 1 H
C34 .1002(14) -.0228(7) -.0852(10) .136(7) Uani d PD .50 A 1 C
H34A .1499 -.0330 -.1241 .163 Uiso d PR .50 A 1 H
C35 .0558(7) -.0957(5) -.0509(7) .119(3) Uani d PD .50 A 1 C
H35A .0687 -.1554 -.0680 .143 Uiso d PR .50 A 1 H
C36 -.0100(14) -.0839(7) .0093(10) .122(9) Uani d PD .50 A 1 C
H36A -.0334 -.1332 .0396 .146 Uiso d PR .50 A 1 H
C37 -.0959(12) .0141(9) .1035(8) .133(8) Uani d PD .50 A 1 C
H37A -.1123 -.0457 .1181 .159 Uiso d PR .50 A 1 H
H37B -.0537 .0431 .1504 .159 Uiso d PR .50 A 1 H
H37C -.1635 .0461 .0869 .159 Uiso d PR .50 A 1 H

loop_
_atom_site_aniso_label
_atom_site_aniso_U_11
_atom_site_aniso_U_22
_atom_site_aniso_U_33
_atom_site_aniso_U_12
_atom_site_aniso_U_13
_atom_site_aniso_U_23
Pd1 .04594(11) .03874(13) .03946(10) .00157(7) .00850(7) .00317(7)
P1 .0540(4) .0504(4) .0442(3) .0069(3) .0171(3) .0049(3)
P2 .0406(3) .0453(4) .0421(3) .0007(2) .0077(2) .0048(2)
C1 .0715(17) .078(2) .0401(12) .0157(14) .0143(11) .0148(12)
C2 .0648(16) .0618(19) .0498(12) .0147(13) .0148(11) .0192(11)
C3 .0498(13) .0577(18) .0476(12) .0079(11) .0016(10) .0082(11)
C4 .0441(13) .068(2) .0614(14) .0003(13) .0116(11) .0162(12)
C5 .0681(18) .095(3) .0768(18) -.0296(17) .0093(15) .0101(16)
C6 .083(3) .143(4) .109(3) -.055(3) .001(2) .037(3)
C7 .059(2) .178(5) .143(4) -.017(3) .017(2) .078(4)
C8 .072(3) .157(5) .180(4) .031(3) .065(3) .052(4)
C9 .0637(19) .093(3) .128(3) .0117(17) .0421(19) .018(2)
C10 .0521(14) .0494(18) .0509(12) .0035(11) .0061(10) .0010(10)
C11 .106(2) .054(2) .0647(16) .0010(16) .0146(16) .0015(13)
C12 .149(4) .054(2) .093(2) -.010(2) .026(2) -.0113(17)
C13 .159(4) .082(3) .088(3) -.019(3) -.001(2) -.028(2)
C14 .211(5) .091(4) .072(2) -.001(3) -.043(3) -.007(2)
C15 .145(3) .060(2) .0649(17) .009(2) -.0245(19) -.0052(14)
C16 .0776(18) .061(2) .0527(13) .0111(14) .0303(13) .0058(12)
C17 .082(2) .062(2) .105(2) .0143(16) .0464(18) .0121(16)
C18 .110(3) .082(3) .124(3) .031(2) .075(3) .026(2)
C19 .159(4) .092(3) .089(2) .026(3) .064(3) -.005(2)
C20 .148(4) .138(4) .107(3) .017(3) .028(3) -.062(3)
C21 .103(3) .120(4) .096(2) .010(2) .025(2) -.049(2)
C22 .0540(14) .0492(18) .0722(16) .0052(12) .0233(12) .0068(12)
C23 .0651(18) .084(2) .0760(18) -.0141(16) .0028(14) .0140(15)
C24 .081(2) .099(3) .108(3) -.024(2) -.009(2) .007(2)
C25 .065(2) .080(3) .157(4) -.0120(17) .022(2) -.001(2)
C26 .097(3) .056(2) .153(4) -.0095(18) .069(3) .007(2)
C27 .100(2) .058(2) .095(2) -.0030(18) .0515(19) .0064(16)
C28 .0747(17) .0520(18) .0625(15) -.0018(13) .0200(13) .0143(12)
C29 .0845(19) .066(2) .0659(16) .0284(16) .0208(14) .0102(13)
C31 .058(4) .134(8) .062(4) -.024(5) -.019(3) -.004(5)
C32 .063(7) .041(6) .104(10) -.007(5) -.023(7) -.001(6)
C33 .079(5) .098(7) .109(6) -.014(5) .001(4) .027(5)
C34 .109(11) .22(2) .071(6) .055(11) -.005(6) -.019(8)
C35 .104(7) .076(7) .159(9) .020(6) -.037(7) -.023(7)
C36 .113(14) .109(15) .134(17) -.034(11) -.015(12) .028(12)
C37 .063(7) .21(2) .125(12) -.040(10) .002(7) -.012(9)

loop_
_atom_type_symbol
_atom_type_description
_atom_type_scat_dispersion_real
_atom_type_scat_dispersion_imag
_atom_type_scat_source
C C .0033 .0016 'International Tables Vol C Tables 4.2.6.8 and 6.1.1.4'
H H .0000 .0000 'International Tables Vol C Tables 4.2.6.8 and 6.1.1.4'
P P .1023 .0942 'International Tables Vol C Tables 4.2.6.8 and 6.1.1.4'
Pd Pd -.9988 1.0072 'International Tables Vol C Tables 4.2.6.8 and 6.1.1.4'

loop_
_geom_angle_atom_site_label_1
_geom_angle_atom_site_label_2
_geom_angle_atom_site_label_3
_geom_angle
_geom_angle_publ_flag
C28 Pd1 C29 85.05(11) y
C28 Pd1 P1 174.63(8) y
C29 Pd1 P1 89.72(8) y
C28 Pd1 P2 92.00(8) y
C29 Pd1 P2 176.49(7) y
P1 Pd1 P2 93.19(3) y
C22 P1 C16 105.84(13) ?
C22 P1 C1 102.38(14) ?
C16 P1 C1 101.59(12) ?
C22 P1 Pd1 113.38(8) ?
C16 P1 Pd1 114.97(9) ?
C1 P1 Pd1 117.07(9) ?
C10 P2 C4 103.91(12) ?
C10 P2 C3 104.52(12) ?
C4 P2 C3 99.22(11) ?
C10 P2 Pd1 112.01(8) ?
C4 P2 Pd1 118.38(10) ?
C3 P2 Pd1 116.91(8) ?
C2 C1 P1 113.24(16) ?
C1 C2 C3 114.5(2) ?
C2 C3 P2 116.32(16) ?
C9 C4 C5 118.7(3) ?
C9 C4 P2 122.9(3) ?
C5 C4 P2 118.2(2) ?
C4 C5 C6 120.9(4) ?
C7 C6 C5 120.0(5) ?
C6 C7 C8 120.2(4) ?
C7 C8 C9 120.7(5) ?
C4 C9 C8 119.5(4) ?
C11 C10 C15 117.4(3) ?
C11 C10 P2 124.49(19) ?
C15 C10 P2 118.1(2) ?
C10 C11 C12 121.1(3) ?
C13 C12 C11 119.9(4) ?
C12 C13 C14 120.4(3) ?
C13 C14 C15 120.0(3) ?
C10 C15 C14 121.0(3) ?
C17 C16 C21 117.3(3) ?
C17 C16 P1 125.1(3) ?
C21 C16 P1 117.4(2) ?
C16 C17 C18 119.6(4) ?
C19 C18 C17 120.5(4) ?
C20 C19 C18 120.6(4) ?
C19 C20 C21 119.6(5) ?
C16 C21 C20 122.4(4) ?
C23 C22 C27 117.7(3) ?
C23 C22 P1 118.6(2) ?
C27 C22 P1 123.6(2) ?
C22 C23 C24 121.0(3) ?
C25 C24 C23 119.6(4) ?
C26 C25 C24 120.3(4) ?
C25 C26 C27 121.0(3) ?
C26 C27 C22 120.3(3) ?
C32 C31 C36 119.8(6) ?
C32 C31 C37 120.4(7) ?
C36 C31 C37 119.7(7) ?
C31 C32 C33 120.7(6) ?
C32 C33 C34 119.4(7) ?
C35 C34 C33 119.7(7) ?
C36 C35 C34 120.0(7) ?
C35 C36 C31 119.7(7) ?

loop_
_geom_bond_atom_site_label_1
_geom_bond_atom_site_label_2
_geom_bond_site_symmetry_2
_geom_bond_distance
_geom_bond_publ_flag
Pd1 C28 . 2.084(2) y
Pd1 C29 . 2.087(3) y
Pd1 P1 . 2.2999(7) y
Pd1 P2 . 2.3038(7) y
P1 C22 . 1.820(3) ?
P1 C16 . 1.821(3) ?
P1 C1 . 1.835(2) ?
P2 C10 . 1.820(3) ?
P2 C4 . 1.827(2) ?
P2 C3 . 1.828(2) ?
C1 C2 . 1.520(4) ?
C2 C3 . 1.524(3) ?
C4 C9 . 1.368(4) ?
C4 C5 . 1.368(4) ?
C5 C6 . 1.390(5) ?
C6 C7 . 1.340(7) ?
C7 C8 . 1.348(7) ?
C8 C9 . 1.401(5) ?
C10 C11 . 1.364(4) ?
C10 C15 . 1.366(4) ?
C11 C12 . 1.395(5) ?
C12 C13 . 1.335(5) ?
C13 C14 . 1.344(6) ?
C14 C15 . 1.390(5) ?
C16 C17 . 1.367(4) ?
C16 C21 . 1.371(5) ?
C17 C18 . 1.411(5) ?
C18 C19 . 1.339(6) ?
C19 C20 . 1.330(7) ?
C20 C21 . 1.374(5) ?
C22 C23 . 1.376(4) ?
C22 C27 . 1.388(4) ?
C23 C24 . 1.393(5) ?
C24 C25 . 1.356(5) ?
C25 C26 . 1.344(6) ?
C26 C27 . 1.381(5) ?
C31 C32 . 1.371(7) ?
C31 C36 . 1.384(8) ?
C31 C37 . 1.486(7) ?
C32 C33 . 1.375(7) ?
C33 C34 . 1.385(8) ?
C34 C35 . 1.380(8) ?
C35 C36 . 1.378(8) ?
